data_7107751
loop_
_publ_author_name
'Jhen-Yi Lee'
'Yao-Huei Huang'
'Shu-Ya Liu'
'Shun-Chu Cheng'
'Yang-Ming Jhou'
'Jenn-Huei Lii'
'Hon Man Lee'

_publ_section_title
;
 Formation of CC-type palladacycles with assistance from an apparently
 innocent NH(CO) functional group
;
_journal_name_full Chem.Commun.
_journal_page_first 5632
_journal_paper_doi 10.1039/c2cc31299a
_journal_volume 48
_journal_year 2012
_chemical_formula_moiety 'C24 H22 Cl F N4 O Pd, C H2 Cl2'
_chemical_formula_sum 'C25 H24 Cl3 F N4 O Pd'
_chemical_formula_weight 628.23
_space_group_IT_number 2
_symmetry_cell_setting triclinic
_symmetry_Int_Tables_number 2
_symmetry_space_group_name_Hall '-P 1'
_symmetry_space_group_name_H-M 'P -1'
_atom_sites_solution_hydrogens geom
_atom_sites_solution_primary direct
_atom_sites_solution_secondary difmap
_audit_creation_method SHELXL-97
_cell_angle_alpha 83.969(2)
_cell_angle_beta 71.762(2)
_cell_angle_gamma 72.577(2)
_cell_formula_units_Z 2
_cell_length_a 9.5854(5)
_cell_length_b 10.3690(6)
_cell_length_c 14.3676(7)
_cell_measurement_reflns_used 2915
_cell_measurement_temperature 150(2)
_cell_measurement_theta_max 23.0
_cell_measurement_theta_min 2.9
_cell_volume 1293.95(12)
_computing_cell_refinement 'SAINT (Bruker, 2007)'
_computing_data_collection 'APEX2 (Bruker, 2007)'
_computing_data_reduction 'SAINT (Bruker, 2007)'
_computing_molecular_graphics 'SHELXTL (Sheldrick, 2008)'
_computing_publication_material 'DIAMOND (Brandenburg, 2006)'
_computing_structure_refinement 'SHELXTL (Sheldrick, 2008)'
_computing_structure_solution 'SHELXTL (Sheldrick, 2008)'
_diffrn_ambient_temperature 150(2)
_diffrn_measured_fraction_theta_full 0.981
_diffrn_measured_fraction_theta_max 0.981
_diffrn_measurement_device_type 'Bruker SMART APEXII'
_diffrn_measurement_method \w
_diffrn_radiation_monochromator graphite
_diffrn_radiation_probe x-ray
_diffrn_radiation_type MoK\a
_diffrn_radiation_wavelength 0.71073
_diffrn_reflns_av_R_equivalents 0.0513
_diffrn_reflns_av_sigmaI/netI 0.0760
_diffrn_reflns_limit_h_max 12
_diffrn_reflns_limit_h_min -12
_diffrn_reflns_limit_k_max 14
_diffrn_reflns_limit_k_min -12
_diffrn_reflns_limit_l_max 19
_diffrn_reflns_limit_l_min -19
_diffrn_reflns_number 17981
_diffrn_reflns_theta_full 28.78
_diffrn_reflns_theta_max 28.78
_diffrn_reflns_theta_min 1.49
_diffrn_source 'fine-focus sealed tube'
_diffrn_standards_decay_% 0
_diffrn_standards_interval_count 0
_diffrn_standards_interval_time 0
_diffrn_standards_number 0
_exptl_absorpt_coefficient_mu 1.060
_exptl_absorpt_correction_T_max 0.8080
_exptl_absorpt_correction_T_min 0.7485
_exptl_absorpt_correction_type multi-scan
_exptl_absorpt_process_details 'SADABS (Sheldrick, 2003)'
_exptl_crystal_density_diffrn 1.612
_exptl_crystal_density_method 'not measured'
_exptl_crystal_F_000 632
_exptl_crystal_size_max 0.29
_exptl_crystal_size_mid 0.24
_exptl_crystal_size_min 0.21
_refine_diff_density_max 0.745
_refine_diff_density_min -0.977
_refine_diff_density_rms 0.120
_refine_ls_extinction_method none
_refine_ls_goodness_of_fit_ref 1.040
_refine_ls_hydrogen_treatment constr
_refine_ls_matrix_type full
_refine_ls_number_parameters 316
_refine_ls_number_reflns 6602
_refine_ls_number_restraints 0
_refine_ls_restrained_S_all 1.040
_refine_ls_R_factor_all 0.0763
_refine_ls_R_factor_gt 0.0466
_refine_ls_shift/su_max 0.001
_refine_ls_shift/su_mean 0.000
_refine_ls_structure_factor_coef Fsqd
_refine_ls_weighting_details 'calc w=1/[\s^2^(Fo^2^)+(0.0413P)^2^+0.4860P] where P=(Fo^2^+2Fc^2^)/3'
_refine_ls_weighting_scheme calc
_refine_ls_wR_factor_gt 0.0931
_refine_ls_wR_factor_ref 0.1048
_reflns_number_gt 4868
_reflns_number_total 6602
_reflns_threshold_expression I>2\s
_cod_data_source_file c2cc31299a.txt
_cod_data_source_block syl017
_cod_database_code 7107751

loop_
_symmetry_equiv_pos_as_xyz
'x, y, z'
'-x, -y, -z'

loop_
_atom_site_label
_atom_site_type_symbol
_atom_site_fract_x
_atom_site_fract_y
_atom_site_fract_z
_atom_site_U_iso_or_equiv
_atom_site_adp_type
_atom_site_occupancy
_atom_site_symmetry_multiplicity
_atom_site_calc_flag
_atom_site_refinement_flags
C1 C -0.0597(5) 0.6806(5) 0.2714(3) 0.0353(10) Uani 1 1 d .
H1 H -0.0021 0.7220 0.2955 0.042 Uiso 1 1 calc R
C2 C -0.1800(5) 0.6425(5) 0.3368(3) 0.0478(13) Uani 1 1 d .
H2 H -0.2035 0.6557 0.4051 0.057 Uiso 1 1 calc R
C3 C -0.2669(5) 0.5844(5) 0.3017(3) 0.0474(12) Uani 1 1 d .
H3 H -0.3511 0.5578 0.3455 0.057 Uiso 1 1 calc R
C4 C -0.2285(5) 0.5665(4) 0.2033(3) 0.0338(9) Uani 1 1 d .
H4 H -0.2867 0.5283 0.1772 0.041 Uiso 1 1 calc R
C5 C 0.2549(5) 1.1670(4) 0.0151(3) 0.0335(10) Uani 1 1 d .
H5 H 0.2718 1.2538 0.0047 0.040 Uiso 1 1 calc R
C6 C 0.3496(5) 1.0527(4) -0.0305(3) 0.0314(9) Uani 1 1 d .
H6 H 0.4455 1.0434 -0.0793 0.038 Uiso 1 1 calc R
C7 C 0.0483(4) 0.9164(4) 0.1248(3) 0.0268(8) Uani 1 1 d .
C8 C 0.3313(4) 0.8052(3) -0.0114(3) 0.0230(8) Uani 1 1 d .
H8 H 0.4254 0.7644 0.0096 0.028 Uiso 1 1 calc R
C9 C 0.3725(4) 0.7858(4) -0.1193(3) 0.0216(7) Uani 1 1 d .
C10 C 0.5549(5) 0.6158(4) -0.4185(3) 0.0328(9) Uani 1 1 d .
H10 H 0.5308 0.6634 -0.4742 0.039 Uiso 1 1 calc R
C11 C 0.6504(5) 0.4854(4) -0.4289(3) 0.0340(10) Uani 1 1 d .
H11 H 0.6926 0.4440 -0.4913 0.041 Uiso 1 1 calc R
C12 C 0.6839(5) 0.4160(4) -0.3481(3) 0.0340(10) Uani 1 1 d .
H12 H 0.7491 0.3260 -0.3547 0.041 Uiso 1 1 calc R
C13 C 0.6231(4) 0.4764(4) -0.2569(3) 0.0294(9) Uani 1 1 d .
H13 H 0.6461 0.4271 -0.2015 0.035 Uiso 1 1 calc R
C14 C 0.5284(4) 0.6091(4) -0.2459(3) 0.0231(8) Uani 1 1 d .
C15 C 0.4934(4) 0.6787(4) -0.3281(3) 0.0289(9) Uani 1 1 d .
H15 H 0.4278 0.7685 -0.3221 0.035 Uiso 1 1 calc R
C16 C 0.1468(4) 1.0025(4) 0.0733(3) 0.0253(8) Uani 1 1 d .
C17 C -0.0043(5) 1.2305(4) 0.1445(3) 0.0347(10) Uani 1 1 d .
H17A H -0.0978 1.2053 0.1485 0.042 Uiso 1 1 calc R
H17B H -0.0149 1.3227 0.1157 0.042 Uiso 1 1 calc R
C18 C 0.0077(4) 1.2321(4) 0.2465(3) 0.0288(9) Uani 1 1 d .
C19 C 0.1010(5) 1.3003(4) 0.2644(3) 0.0367(10) Uani 1 1 d .
H19 H 0.1563 1.3475 0.2128 0.044 Uiso 1 1 calc R
C20 C -0.0738(5) 1.1654(4) 0.3227(3) 0.0342(10) Uani 1 1 d .
H20 H -0.1394 1.1207 0.3103 0.041 Uiso 1 1 calc R
C21 C -0.0618(5) 1.1626(5) 0.4159(3) 0.0422(11) Uani 1 1 d .
H21 H -0.1168 1.1157 0.4679 0.051 Uiso 1 1 calc R
C22 C 0.0331(5) 1.2302(5) 0.4314(3) 0.0427(11) Uani 1 1 d .
C23 C 0.1128(5) 1.2991(5) 0.3587(3) 0.0433(11) Uani 1 1 d .
H23 H 0.1757 1.3457 0.3722 0.052 Uiso 1 1 calc R
C24 C -0.1046(4) 0.6044(4) 0.1421(3) 0.0240(8) Uani 1 1 d .
H24 H -0.0774 0.5893 0.0739 0.029 Uiso 1 1 calc R
C25 C 0.4653(10) 0.9443(10) 0.2953(5) 0.127(4) Uani 1 1 d .
H25A H 0.4884 1.0304 0.2696 0.152 Uiso 1 1 calc R
H25B H 0.5597 0.8704 0.2692 0.152 Uiso 1 1 calc R
H7A H 0.0439 0.9213 0.1972 0.050 Uiso 1 1 d .
H7B H -0.0577 0.9456 0.1038 0.050 Uiso 1 1 d .
Cl1 Cl 0.28543(10) 0.49596(9) 0.02009(7) 0.0258(2) Uani 1 1 d .
Cl2 Cl 0.33078(17) 0.92700(19) 0.25010(11) 0.0773(5) Uani 1 1 d .
Cl3 Cl 0.4246(2) 0.9436(2) 0.41986(12) 0.0961(6) Uani 1 1 d .
F1 F 0.0460(3) 1.2273(4) 0.52316(19) 0.0675(9) Uani 1 1 d .
N1 N -0.0204(3) 0.6616(3) 0.1743(2) 0.0227(7) Uani 1 1 d .
N2 N 0.2804(4) 0.9507(3) 0.0074(2) 0.0248(7) Uani 1 1 d .
N3 N 0.1291(4) 1.1358(3) 0.0795(2) 0.0279(7) Uani 1 1 d .
N4 N 0.4742(3) 0.6643(3) -0.1518(2) 0.0245(7) Uani 1 1 d .
H4A H 0.5113 0.6131 -0.1073 0.029 Uiso 1 1 calc R
O1 O 0.3186(3) 0.8709(3) -0.17416(18) 0.0292(6) Uani 1 1 d .
Pd1 Pd 0.16074(3) 0.72504(3) 0.07541(2) 0.02014(9) Uani 1 1 d .

loop_
_atom_site_aniso_label
_atom_site_aniso_U_11
_atom_site_aniso_U_22
_atom_site_aniso_U_33
_atom_site_aniso_U_23
_atom_site_aniso_U_13
_atom_site_aniso_U_12
C1 0.037(2) 0.056(3) 0.021(2) -0.0023(18) -0.0060(17) -0.026(2)
C2 0.047(3) 0.083(4) 0.021(2) -0.005(2) 0.0011(19) -0.039(3)
C3 0.043(3) 0.072(4) 0.033(2) -0.003(2) 0.001(2) -0.037(3)
C4 0.032(2) 0.044(3) 0.031(2) 0.0009(18) -0.0104(18) -0.0180(19)
C5 0.047(3) 0.021(2) 0.043(2) 0.0067(17) -0.023(2) -0.0176(19)
C6 0.036(2) 0.031(2) 0.033(2) 0.0046(17) -0.0112(18) -0.0190(19)
C7 0.025(2) 0.0216(19) 0.031(2) -0.0038(16) -0.0034(16) -0.0073(16)
C8 0.0249(19) 0.0188(18) 0.0259(19) -0.0022(14) -0.0085(15) -0.0054(15)
C9 0.0207(18) 0.0247(19) 0.0227(19) 0.0014(15) -0.0056(15) -0.0128(15)
C10 0.037(2) 0.044(3) 0.023(2) 0.0030(17) -0.0125(17) -0.017(2)
C11 0.031(2) 0.048(3) 0.024(2) -0.0102(18) -0.0005(17) -0.016(2)
C12 0.031(2) 0.032(2) 0.037(2) -0.0092(18) -0.0099(18) -0.0037(18)
C13 0.030(2) 0.030(2) 0.026(2) -0.0029(16) -0.0100(17) -0.0046(17)
C14 0.0207(18) 0.029(2) 0.0207(18) -0.0011(15) -0.0032(14) -0.0113(16)
C15 0.027(2) 0.032(2) 0.028(2) 0.0003(16) -0.0075(16) -0.0082(17)
C16 0.031(2) 0.0210(19) 0.027(2) -0.0004(15) -0.0137(17) -0.0054(16)
C17 0.038(2) 0.023(2) 0.045(3) -0.0086(18) -0.023(2) 0.0025(18)
C18 0.029(2) 0.0213(19) 0.039(2) -0.0103(17) -0.0150(18) -0.0025(16)
C19 0.039(2) 0.039(2) 0.034(2) -0.0076(19) -0.0064(19) -0.016(2)
C20 0.026(2) 0.032(2) 0.046(3) -0.0133(19) -0.0078(19) -0.0102(18)
C21 0.032(2) 0.042(3) 0.045(3) -0.007(2) 0.000(2) -0.009(2)
C22 0.033(2) 0.063(3) 0.031(2) -0.015(2) -0.0071(19) -0.010(2)
C23 0.035(2) 0.064(3) 0.038(3) -0.014(2) -0.008(2) -0.025(2)
C24 0.0266(19) 0.0220(19) 0.026(2) 0.0009(15) -0.0097(16) -0.0088(16)
C25 0.146(7) 0.243(11) 0.047(4) 0.024(5) -0.029(4) -0.143(8)
Cl1 0.0301(5) 0.0195(4) 0.0281(5) -0.0019(4) -0.0062(4) -0.0093(4)
Cl2 0.0530(8) 0.1201(14) 0.0649(10) 0.0241(9) -0.0224(7) -0.0365(9)
Cl3 0.1236(16) 0.1264(16) 0.0514(9) 0.0155(9) -0.0327(10) -0.0527(13)
F1 0.0609(19) 0.111(3) 0.0333(16) -0.0137(16) -0.0114(14) -0.0266(19)
N1 0.0200(15) 0.0246(16) 0.0230(16) 0.0023(12) -0.0041(13) -0.0088(13)
N2 0.0310(18) 0.0195(16) 0.0260(17) 0.0015(12) -0.0074(14) -0.0119(14)
N3 0.0368(19) 0.0183(16) 0.0322(18) -0.0003(13) -0.0163(15) -0.0066(14)
N4 0.0267(17) 0.0241(16) 0.0206(16) -0.0006(12) -0.0054(13) -0.0057(13)
O1 0.0328(15) 0.0261(14) 0.0274(14) 0.0016(11) -0.0098(12) -0.0063(12)
Pd1 0.02230(15) 0.01877(14) 0.01963(14) -0.00059(10) -0.00448(10) -0.00791(11)

loop_
_atom_type_symbol
_atom_type_description
_atom_type_scat_dispersion_real
_atom_type_scat_dispersion_imag
_atom_type_scat_source
C C 0.0033 0.0016 'International Tables Vol C Tables 4.2.6.8 and 6.1.1.4'
H H 0.0000 0.0000 'International Tables Vol C Tables 4.2.6.8 and 6.1.1.4'
N N 0.0061 0.0033 'International Tables Vol C Tables 4.2.6.8 and 6.1.1.4'
O O 0.0106 0.0060 'International Tables Vol C Tables 4.2.6.8 and 6.1.1.4'
Pd Pd -0.9988 1.0072 'International Tables Vol C Tables 4.2.6.8 and 6.1.1.4'
Cl Cl 0.1484 0.1585 'International Tables Vol C Tables 4.2.6.8 and 6.1.1.4'
F F 0.0171 0.0103 'International Tables Vol C Tables 4.2.6.8 and 6.1.1.4'

loop_
_geom_angle_atom_site_label_1
_geom_angle_atom_site_label_2
_geom_angle_atom_site_label_3
_geom_angle
N1 C1 C2 122.5(4)
N1 C1 H1 118.7
C2 C1 H1 118.7
C1 C2 C3 119.0(4)
C1 C2 H2 120.5
C3 C2 H2 120.5
C4 C3 C2 118.6(4)
C4 C3 H3 120.7
C2 C3 H3 120.7
C3 C4 C24 119.2(4)
C3 C4 H4 120.4
C24 C4 H4 120.4
C6 C5 N3 107.7(3)
C6 C5 H5 126.2
N3 C5 H5 126.2
C5 C6 N2 106.8(4)
C5 C6 H6 126.6
N2 C6 H6 126.6
C16 C7 Pd1 107.0(2)
C16 C7 H7A 103.3
Pd1 C7 H7A 109.5
C16 C7 H7B 110.3
Pd1 C7 H7B 106.0
H7A C7 H7B 120.2
N2 C8 C9 108.3(3)
N2 C8 Pd1 107.2(2)
C9 C8 Pd1 116.2(2)
N2 C8 H8 108.3
C9 C8 H8 108.3
Pd1 C8 H8 108.3
O1 C9 N4 122.6(3)
O1 C9 C8 123.2(3)
N4 C9 C8 114.3(3)
C11 C10 C15 121.2(4)
C11 C10 H10 119.4
C15 C10 H10 119.4
C12 C11 C10 119.4(4)
C12 C11 H11 120.3
C10 C11 H11 120.3
C11 C12 C13 120.4(4)
C11 C12 H12 119.8
C13 C12 H12 119.8
C12 C13 C14 120.6(4)
C12 C13 H13 119.7
C14 C13 H13 119.7
C13 C14 C15 118.7(3)
C13 C14 N4 117.3(3)
C15 C14 N4 124.0(3)
C10 C15 C14 119.6(4)
C10 C15 H15 120.2
C14 C15 H15 120.2
N2 C16 N3 107.6(3)
N2 C16 C7 120.7(3)
N3 C16 C7 131.7(4)
N3 C17 C18 112.9(3)
N3 C17 H17A 109.0
C18 C17 H17A 109.0
N3 C17 H17B 109.0
C18 C17 H17B 109.0
H17A C17 H17B 107.8
C20 C18 C19 119.7(4)
C20 C18 C17 120.2(4)
C19 C18 C17 120.1(4)
C18 C19 C23 119.4(4)
C18 C19 H19 120.3
C23 C19 H19 120.3
C21 C20 C18 121.3(4)
C21 C20 H20 119.4
C18 C20 H20 119.4
C20 C21 C22 117.8(4)
C20 C21 H21 121.1
C22 C21 H21 121.1
F1 C22 C23 119.4(4)
F1 C22 C21 118.1(4)
C23 C22 C21 122.5(4)
C22 C23 C19 119.3(4)
C22 C23 H23 120.4
C19 C23 H23 120.4
N1 C24 C4 123.1(3)
N1 C24 H24 118.5
C4 C24 H24 118.5
Cl2 C25 Cl3 117.3(4)
Cl2 C25 H25A 108.0
Cl3 C25 H25A 108.0
Cl2 C25 H25B 108.0
Cl3 C25 H25B 108.0
H25A C25 H25B 107.2
C24 N1 C1 117.5(3)
C24 N1 Pd1 120.7(2)
C1 N1 Pd1 121.7(3)
C16 N2 C6 109.2(3)
C16 N2 C8 119.1(3)
C6 N2 C8 131.6(3)
C16 N3 C5 108.7(3)
C16 N3 C17 125.0(4)
C5 N3 C17 126.3(3)
C9 N4 C14 129.4(3)
C9 N4 H4A 115.3
C14 N4 H4A 115.3
C7 Pd1 C8 86.02(14)
C7 Pd1 N1 88.16(13)
C8 Pd1 N1 173.63(13)
C7 Pd1 Cl1 177.88(11)
C8 Pd1 Cl1 96.07(10)
N1 Pd1 Cl1 89.76(8)

loop_
_geom_bond_atom_site_label_1
_geom_bond_atom_site_label_2
_geom_bond_distance
C1 N1 1.345(5)
C1 C2 1.373(6)
C1 H1 0.9500
C2 C3 1.392(6)
C2 H2 0.9500
C3 C4 1.364(6)
C3 H3 0.9500
C4 C24 1.375(5)
C4 H4 0.9500
C5 C6 1.344(6)
C5 N3 1.374(5)
C5 H5 0.9500
C6 N2 1.388(5)
C6 H6 0.9500
C7 C16 1.471(5)
C7 Pd1 2.034(4)
C7 H7A 1.0344
C7 H7B 1.0966
C8 N2 1.467(4)
C8 C9 1.495(5)
C8 Pd1 2.059(4)
C8 H8 1.0000
C9 O1 1.226(4)
C9 N4 1.363(4)
C10 C11 1.380(6)
C10 C15 1.389(5)
C10 H10 0.9500
C11 C12 1.374(6)
C11 H11 0.9500
C12 C13 1.387(5)
C12 H12 0.9500
C13 C14 1.396(5)
C13 H13 0.9500
C14 C15 1.397(5)
C14 N4 1.405(4)
C15 H15 0.9500
C16 N2 1.328(5)
C16 N3 1.350(5)
C17 N3 1.471(5)
C17 C18 1.509(5)
C17 H17A 0.9900
C17 H17B 0.9900
C18 C20 1.384(6)
C18 C19 1.388(5)
C19 C23 1.393(6)
C19 H19 0.9500
C20 C21 1.377(6)
C20 H20 0.9500
C21 C22 1.382(6)
C21 H21 0.9500
C22 F1 1.358(5)
C22 C23 1.362(6)
C23 H23 0.9500
C24 N1 1.339(4)
C24 H24 0.9500
C25 Cl2 1.675(7)
C25 Cl3 1.708(6)
C25 H25A 0.9900
C25 H25B 0.9900
Cl1 Pd1 2.4093(9)
N1 Pd1 2.101(3)
N4 H4A 0.8800

loop_
_geom_torsion_atom_site_label_1
_geom_torsion_atom_site_label_2
_geom_torsion_atom_site_label_3
_geom_torsion_atom_site_label_4
_geom_torsion
N1 C1 C2 C3 -1.3(7)
C1 C2 C3 C4 0.4(8)
C2 C3 C4 C24 0.9(7)
N3 C5 C6 N2 -0.4(4)
N2 C8 C9 O1 -25.1(5)
Pd1 C8 C9 O1 95.4(4)
N2 C8 C9 N4 155.6(3)
Pd1 C8 C9 N4 -83.8(3)
C15 C10 C11 C12 0.7(6)
C10 C11 C12 C13 -0.4(6)
C11 C12 C13 C14 -0.7(6)
C12 C13 C14 C15 1.4(6)
C12 C13 C14 N4 -178.6(4)
C11 C10 C15 C14 0.0(6)
C13 C14 C15 C10 -1.0(6)
N4 C14 C15 C10 178.9(4)
Pd1 C7 C16 N2 1.1(4)
Pd1 C7 C16 N3 -178.7(3)
N3 C17 C18 C20 -102.6(4)
N3 C17 C18 C19 77.2(5)
C20 C18 C19 C23 0.9(6)
C17 C18 C19 C23 -179.0(4)
C19 C18 C20 C21 -1.5(6)
C17 C18 C20 C21 178.4(4)
C18 C20 C21 C22 0.8(6)
C20 C21 C22 F1 -179.7(4)
C20 C21 C22 C23 0.4(7)
F1 C22 C23 C19 179.1(4)
C21 C22 C23 C19 -1.0(7)
C18 C19 C23 C22 0.3(7)
C3 C4 C24 N1 -1.6(6)
C4 C24 N1 C1 0.8(5)
C4 C24 N1 Pd1 -177.1(3)
C2 C1 N1 C24 0.7(6)
C2 C1 N1 Pd1 178.5(4)
N3 C16 N2 C6 -0.6(4)
C7 C16 N2 C6 179.5(3)
N3 C16 N2 C8 177.8(3)
C7 C16 N2 C8 -2.0(5)
C5 C6 N2 C16 0.6(4)
C5 C6 N2 C8 -177.6(3)
C9 C8 N2 C16 127.8(3)
Pd1 C8 N2 C16 1.8(4)
C9 C8 N2 C6 -54.2(5)
Pd1 C8 N2 C6 179.8(3)
N2 C16 N3 C5 0.4(4)
C7 C16 N3 C5 -179.8(4)
N2 C16 N3 C17 180.0(3)
C7 C16 N3 C17 -0.2(6)
C6 C5 N3 C16 0.0(4)
C6 C5 N3 C17 -179.6(3)
C18 C17 N3 C16 84.9(4)
C18 C17 N3 C5 -95.6(5)
O1 C9 N4 C14 -4.4(6)
C8 C9 N4 C14 174.8(3)
C13 C14 N4 C9 -174.6(4)
C15 C14 N4 C9 5.5(6)
C16 C7 Pd1 C8 0.0(3)
C16 C7 Pd1 N1 177.4(3)
C16 C7 Pd1 Cl1 -170(3)
N2 C8 Pd1 C7 -0.9(2)
C9 C8 Pd1 C7 -122.0(3)
N2 C8 Pd1 N1 -25.0(13)
C9 C8 Pd1 N1 -146.1(11)
N2 C8 Pd1 Cl1 178.8(2)
C9 C8 Pd1 Cl1 57.6(3)
C24 N1 Pd1 C7 118.9(3)
C1 N1 Pd1 C7 -58.8(3)
C24 N1 Pd1 C8 142.9(11)
C1 N1 Pd1 C8 -34.8(13)
C24 N1 Pd1 Cl1 -60.7(3)
C1 N1 Pd1 Cl1 121.6(3)
